data_7037491
loop_
_publ_author_name
'Francos, Javier'
'Kennedy, Alan R.'
'O'Hara, Charles T'

_publ_section_title
;
 Synthetic and reactivity studies of hetero-tri-anionic sodium zincates.
;
_journal_issue 14
_journal_name_full 'Dalton transactions (Cambridge, England : 2003)'
_journal_page_first 6222
_journal_page_last 6233
_journal_paper_doi 10.1039/c5dt04329h
_journal_volume 45
_journal_year 2016
_chemical_formula_sum 'C23 H52 N3 Na Zn'
_chemical_formula_weight 459.04
_chemical_name_systematic
;
 ?
;
_chemical_properties_physical 'Air-sensitive, Moisture-sensitive, Oxygen-sensitive'
_space_group_IT_number 62
_symmetry_cell_setting orthorhombic
_symmetry_space_group_name_Hall '-P 2ac 2n'
_symmetry_space_group_name_H-M 'P n m a'
_atom_sites_solution_hydrogens geom
_atom_sites_solution_primary direct
_atom_sites_solution_secondary difmap
_audit_creation_method SHELXL-97
_audit_update_record
;
2015-11-02 deposited with the CCDC.
2015-11-30 downloaded from the CCDC.
;
_cell_angle_alpha 90.00
_cell_angle_beta 90.00
_cell_angle_gamma 90.00
_cell_formula_units_Z 4
_cell_length_a 20.3535(4)
_cell_length_b 12.3267(3)
_cell_length_c 10.8623(2)
_cell_measurement_reflns_used 9087
_cell_measurement_temperature 123(2)
_cell_measurement_theta_max 30.3164
_cell_measurement_theta_min 2.4937
_cell_volume 2725.26(10)
_computing_cell_refinement CrysalisPro
_computing_data_collection CrysalisPro
_computing_data_reduction CrysalisPro
_computing_publication_material Shelxl-97
_computing_structure_refinement 'SHELXL-97 (Sheldrick, 2008)'
_computing_structure_solution Shelxs
_diffrn_ambient_temperature 123(2)
_diffrn_measured_fraction_theta_full 0.998
_diffrn_measured_fraction_theta_max 0.937
_diffrn_measurement_device_type 'Oxford Diffraction Xcalibur E'
_diffrn_measurement_method 'omega scans'
_diffrn_radiation_monochromator graphite
_diffrn_radiation_source 'fine-focus sealed tube'
_diffrn_radiation_type MoK\a
_diffrn_radiation_wavelength 0.71073
_diffrn_reflns_av_R_equivalents 0.0221
_diffrn_reflns_av_sigmaI/netI 0.0251
_diffrn_reflns_limit_h_max 28
_diffrn_reflns_limit_h_min -24
_diffrn_reflns_limit_k_max 17
_diffrn_reflns_limit_k_min -13
_diffrn_reflns_limit_l_max 15
_diffrn_reflns_limit_l_min -14
_diffrn_reflns_number 15899
_diffrn_reflns_theta_full 27.00
_diffrn_reflns_theta_max 30.40
_diffrn_reflns_theta_min 2.50
_exptl_absorpt_coefficient_mu 0.929
_exptl_absorpt_correction_T_max 1.00000
_exptl_absorpt_correction_T_min 0.88844
_exptl_absorpt_correction_type multi-scan
_exptl_absorpt_process_details
;
CrysAlis RED, Oxford Diffraction Ltd.,
Version 1.171.32.29 (release 10-06-2008 CrysAlis171 .NET)
(compiled Jun 10 2008,16:49:55)
Empirical absorption correction using spherical harmonics,
 implemented in SCALE3 ABSPACK scaling algorithm.
;
_exptl_crystal_colour colourless
_exptl_crystal_density_diffrn 1.119
_exptl_crystal_density_method 'not measured'
_exptl_crystal_description fragment
_exptl_crystal_F_000 1008
_exptl_crystal_size_max 0.30
_exptl_crystal_size_mid 0.10
_exptl_crystal_size_min 0.10
_refine_diff_density_max 0.318
_refine_diff_density_min -0.262
_refine_diff_density_rms 0.044
_refine_ls_extinction_method none
_refine_ls_goodness_of_fit_ref 1.033
_refine_ls_hydrogen_treatment mixed
_refine_ls_matrix_type full
_refine_ls_number_parameters 199
_refine_ls_number_reflns 4022
_refine_ls_number_restraints 0
_refine_ls_restrained_S_all 1.033
_refine_ls_R_factor_all 0.0417
_refine_ls_R_factor_gt 0.0275
_refine_ls_shift/su_max 0.001
_refine_ls_shift/su_mean 0.000
_refine_ls_structure_factor_coef Fsqd
_refine_ls_weighting_details 'calc w=1/[\s^2^(Fo^2^)+(0.0343P)^2^+0.2277P] where P=(Fo^2^+2Fc^2^)/3'
_refine_ls_weighting_scheme calc
_refine_ls_wR_factor_gt 0.0600
_refine_ls_wR_factor_ref 0.0631
_reflns_number_gt 3277
_reflns_number_total 4022
_reflns_threshold_expression I>2\s(I)
_cod_data_source_file c5dt04329h2.cif
_cod_data_source_block new_JKcar1
_cod_depositor_comments 'Adding full bibliography for 7037489--7037496.cif.'
_cod_original_sg_symbol_H-M Pnma
_cod_database_code 7037491

loop_
_symmetry_equiv_pos_as_xyz
'x, y, z'
'-x+1/2, -y, z+1/2'
'-x, y+1/2, -z'
'x+1/2, -y+1/2, -z+1/2'
'-x, -y, -z'
'x-1/2, y, -z-1/2'
'x, -y-1/2, z'
'-x-1/2, y-1/2, z-1/2'

loop_
_atom_site_label
_atom_site_type_symbol
_atom_site_fract_x
_atom_site_fract_y
_atom_site_fract_z
_atom_site_U_iso_or_equiv
_atom_site_adp_type
_atom_site_occupancy
_atom_site_symmetry_multiplicity
_atom_site_calc_flag
_atom_site_refinement_flags
_atom_site_disorder_assembly
_atom_site_disorder_group
Na1 Na -0.27465(3) -0.2500 0.45874(6) 0.02047(14) Uani 1 2 d S . .
Zn1 Zn -0.396412(8) -0.2500 0.636544(17) 0.01772(6) Uani 1 2 d S . .
N1 N -0.39171(6) -0.2500 0.44950(12) 0.0182(3) Uani 1 2 d S . .
C4 C -0.30076(7) -0.2500 0.69952(15) 0.0211(3) Uani 1 2 d S . .
C5 C -0.28726(8) -0.2500 0.83776(15) 0.0212(3) Uani 1 2 d S . .
C6 C -0.21431(8) -0.2500 0.87143(17) 0.0306(4) Uani 1 2 d S A .
C7 C -0.20140(11) -0.2500 1.00867(19) 0.0490(6) Uani 1 2 d S . .
H7A H -0.1549 -0.2657 1.0238 0.074 Uiso 0.50 1 calc PR A .
H7B H -0.2286 -0.3056 1.0482 0.074 Uiso 0.50 1 calc PR . .
H7C H -0.2124 -0.1787 1.0428 0.074 Uiso 0.50 1 calc PR . .
C1 C -0.47350(7) -0.2500 0.75744(15) 0.0220(3) Uani 1 2 d S . .
C2 C -0.54325(8) -0.2500 0.70478(18) 0.0361(5) Uani 1 2 d S A .
H2A H -0.5750 -0.2565 0.7721 0.054 Uiso 0.50 1 calc PR . .
H2B H -0.5484 -0.3114 0.6483 0.054 Uiso 0.50 1 calc PR . .
H2C H -0.5510 -0.1821 0.6601 0.054 Uiso 0.50 1 calc PR . .
C3 C -0.46680(6) -0.34976(11) 0.83947(12) 0.0302(3) Uani 1 1 d . A .
H3A H -0.5009 -0.3483 0.9031 0.045 Uiso 1 1 calc R . .
H3B H -0.4234 -0.3497 0.8786 0.045 Uiso 1 1 calc R . .
H3C H -0.4717 -0.4154 0.7895 0.045 Uiso 1 1 calc R . .
C8 C -0.41130(6) -0.35153(11) 0.38833(12) 0.0276(3) Uani 1 1 d . . .
C11 C -0.48569(6) -0.37833(13) 0.39309(13) 0.0404(3) Uani 1 1 d . A .
H11A H -0.5020 -0.3679 0.4772 0.061 Uiso 1 1 calc R . .
H11B H -0.4926 -0.4539 0.3682 0.061 Uiso 1 1 calc R . .
H11C H -0.5095 -0.3301 0.3369 0.061 Uiso 1 1 calc R . .
C12 C -0.37658(6) -0.44414(10) 0.45607(14) 0.0362(3) Uani 1 1 d . A .
H12A H -0.3290 -0.4323 0.4538 0.054 Uiso 1 1 calc R . .
H12B H -0.3871 -0.5132 0.4160 0.054 Uiso 1 1 calc R . .
H12C H -0.3914 -0.4462 0.5418 0.054 Uiso 1 1 calc R . .
C9 C -0.38842(6) -0.35150(14) 0.25304(13) 0.0443(4) Uani 1 1 d . A .
H9A H -0.3399 -0.3570 0.2506 0.053 Uiso 1 1 calc R . .
H9B H -0.4066 -0.4161 0.2110 0.053 Uiso 1 1 calc R . .
C10 C -0.40968(11) -0.2500 0.1839(2) 0.0596(8) Uani 1 2 d S . .
H10A H -0.3898 -0.2500 0.1007 0.072 Uiso 1 2 calc SR A .
H10B H -0.4581 -0.2500 0.1743 0.072 Uiso 1 2 calc SR . .
N2A N -0.1847(5) -0.3768(9) 0.3947(6) 0.0209(11) Uani 0.50 1 d P A -1
C13A C -0.1643(5) -0.4296(7) 0.5106(11) 0.0333(17) Uani 0.50 1 d P A -1
H13A H -0.1992 -0.4785 0.5388 0.050 Uiso 0.50 1 calc PR A -1
H13B H -0.1563 -0.3741 0.5734 0.050 Uiso 0.50 1 calc PR A -1
H13C H -0.1240 -0.4712 0.4965 0.050 Uiso 0.50 1 calc PR A -1
C14A C -0.1990(4) -0.4540(7) 0.2991(9) 0.0328(13) Uani 0.50 1 d P A -1
H14A H -0.2164 -0.4159 0.2269 0.049 Uiso 0.50 1 calc PR A -1
H14B H -0.2317 -0.5062 0.3288 0.049 Uiso 0.50 1 calc PR A -1
H14C H -0.1587 -0.4925 0.2764 0.049 Uiso 0.50 1 calc PR A -1
C15A C -0.13144(12) -0.3015(2) 0.3517(3) 0.0316(6) Uani 0.50 1 d P A -1
H15A H -0.0893 -0.3417 0.3506 0.038 Uiso 0.50 1 calc PR A -1
H15B H -0.1412 -0.2792 0.2661 0.038 Uiso 0.50 1 calc PR A -1
N2B N -0.1798(5) -0.1303(9) 0.4282(6) 0.0227(11) Uani 0.50 1 d P A -1
C13B C -0.1726(6) -0.0445(8) 0.5215(11) 0.0364(17) Uani 0.50 1 d P A -1
H13D H -0.1685 -0.0775 0.6032 0.055 Uiso 0.50 1 calc PR A -1
H13E H -0.2112 0.0029 0.5197 0.055 Uiso 0.50 1 calc PR A -1
H13F H -0.1331 -0.0017 0.5038 0.055 Uiso 0.50 1 calc PR A -1
C14B C -0.1855(4) -0.0713(6) 0.3099(9) 0.0347(15) Uani 0.50 1 d P A -1
H14D H -0.1462 -0.0269 0.2970 0.052 Uiso 0.50 1 calc PR A -1
H14E H -0.2244 -0.0244 0.3119 0.052 Uiso 0.50 1 calc PR A -1
H14F H -0.1898 -0.1236 0.2424 0.052 Uiso 0.50 1 calc PR A -1
C15B C -0.12294(12) -0.2015(2) 0.4286(3) 0.0316(6) Uani 0.50 1 d P A -1
H15C H -0.1135 -0.2235 0.5145 0.038 Uiso 0.50 1 calc PR A -1
H15D H -0.0844 -0.1607 0.3979 0.038 Uiso 0.50 1 calc PR A -1
H5 H -0.3085(6) -0.1901(10) 0.8765(11) 0.024(3) Uiso 1 1 d . . .
H4 H -0.2782(6) -0.1842(11) 0.6640(12) 0.030(4) Uiso 1 1 d . . .
H6 H -0.1938(7) -0.1861(11) 0.8315(13) 0.037(4) Uiso 1 1 d . . .

loop_
_atom_site_aniso_label
_atom_site_aniso_U_11
_atom_site_aniso_U_22
_atom_site_aniso_U_33
_atom_site_aniso_U_23
_atom_site_aniso_U_13
_atom_site_aniso_U_12
Na1 0.0168(3) 0.0222(3) 0.0224(3) 0.000 0.0017(2) 0.000
Zn1 0.01396(8) 0.02313(10) 0.01609(10) 0.000 -0.00037(7) 0.000
N1 0.0173(6) 0.0206(6) 0.0169(7) 0.000 -0.0020(5) 0.000
C4 0.0176(7) 0.0287(9) 0.0169(8) 0.000 -0.0012(6) 0.000
C5 0.0191(7) 0.0270(9) 0.0175(9) 0.000 0.0003(5) 0.000
C6 0.0226(8) 0.0454(11) 0.0238(10) 0.000 -0.0069(7) 0.000
C7 0.0398(11) 0.0808(18) 0.0265(11) 0.000 -0.0140(8) 0.000
C1 0.0152(7) 0.0294(9) 0.0213(8) 0.000 0.0006(6) 0.000
C2 0.0183(7) 0.0637(13) 0.0264(10) 0.000 0.0018(7) 0.000
C3 0.0261(6) 0.0302(6) 0.0342(7) 0.0039(5) 0.0061(5) -0.0018(5)
C8 0.0227(5) 0.0335(7) 0.0264(7) -0.0116(5) 0.0004(4) -0.0051(5)
C11 0.0268(6) 0.0516(9) 0.0428(8) -0.0180(7) -0.0018(5) -0.0121(6)
C12 0.0329(6) 0.0224(6) 0.0532(9) -0.0101(6) 0.0047(6) -0.0039(5)
C9 0.0356(7) 0.0702(11) 0.0272(7) -0.0227(7) 0.0024(5) -0.0061(7)
C10 0.0438(12) 0.116(2) 0.0186(10) 0.000 -0.0022(9) 0.000
N2A 0.0242(17) 0.0203(18) 0.018(3) -0.008(3) 0.000(2) 0.0024(12)
C13A 0.031(2) 0.029(4) 0.039(3) -0.001(3) 0.0018(18) 0.008(3)
C14A 0.038(3) 0.033(3) 0.027(2) -0.006(2) 0.000(2) 0.007(2)
C15A 0.0205(11) 0.0412(14) 0.0331(16) 0.0017(12) 0.0071(11) 0.0037(10)
N2B 0.0268(17) 0.0239(19) 0.017(3) 0.007(3) -0.003(2) -0.0058(13)
C13B 0.055(4) 0.028(4) 0.026(2) -0.002(3) -0.001(2) -0.018(3)
C14B 0.036(3) 0.037(4) 0.031(3) -0.005(3) -0.006(2) -0.009(2)
C15B 0.0201(10) 0.0452(15) 0.0294(15) -0.0002(12) -0.0014(10) -0.0080(10)

loop_
_atom_type_symbol
_atom_type_description
_atom_type_scat_dispersion_real
_atom_type_scat_dispersion_imag
_atom_type_scat_source
C C 0.0033 0.0016 'International Tables Vol C Tables 4.2.6.8 and 6.1.1.4'
H H 0.0000 0.0000 'International Tables Vol C Tables 4.2.6.8 and 6.1.1.4'
N N 0.0061 0.0033 'International Tables Vol C Tables 4.2.6.8 and 6.1.1.4'
Na Na 0.0362 0.0249 'International Tables Vol C Tables 4.2.6.8 and 6.1.1.4'
Zn Zn 0.2839 1.4301 'International Tables Vol C Tables 4.2.6.8 and 6.1.1.4'

loop_
_geom_angle_atom_site_label_1
_geom_angle_atom_site_label_2
_geom_angle_atom_site_label_3
_geom_angle
_geom_angle_site_symmetry_1
_geom_angle_site_symmetry_3
N1 Na1 N2B 141.3(2) . .
N1 Na1 N2B 141.3(2) . 7
N2B Na1 N2B 74.0(5) . 7
N1 Na1 N2A 135.90(19) . 7
N2B Na1 N2A 8.9(2) . 7
N2B Na1 N2A 76.30(8) 7 7
N1 Na1 N2A 135.90(19) . .
N2B Na1 N2A 76.30(8) . .
N2B Na1 N2A 8.9(2) 7 .
N2A Na1 N2A 77.2(5) 7 .
N1 Na1 C4 80.93(5) . .
N2B Na1 C4 106.81(18) . .
N2B Na1 C4 106.81(18) 7 .
N2A Na1 C4 114.66(18) 7 .
N2A Na1 C4 114.66(18) . .
N1 Na1 Zn1 40.34(3) . .
N2B Na1 Zn1 134.7(3) . .
N2B Na1 Zn1 134.7(3) 7 .
N2A Na1 Zn1 138.3(2) 7 .
N2A Na1 Zn1 138.3(2) . .
C4 Na1 Zn1 40.59(3) . .
N1 Na1 H4 90.5(3) . .
N2B Na1 H4 86.9(4) . .
N2B Na1 H4 110.9(3) 7 .
N2A Na1 H4 94.0(4) 7 .
N2A Na1 H4 119.7(3) . .
C4 Na1 H4 22.1(3) . .
Zn1 Na1 H4 53.0(3) . .
N1 Zn1 C1 132.62(6) . .
N1 Zn1 C4 106.66(6) . .
C1 Zn1 C4 120.71(6) . .
N1 Zn1 Na1 49.37(4) . .
C1 Zn1 Na1 178.00(5) . .
C4 Zn1 Na1 57.29(5) . .
C8 N1 C8 116.47(13) . 7
C8 N1 Zn1 115.99(7) . .
C8 N1 Zn1 115.99(7) 7 .
C8 N1 Na1 106.84(7) . .
C8 N1 Na1 106.84(7) 7 .
Zn1 N1 Na1 90.28(5) . .
C5 C4 Zn1 119.73(11) . .
C5 C4 Na1 158.15(11) . .
Zn1 C4 Na1 82.12(5) . .
C5 C4 H4 107.1(8) . .
Zn1 C4 H4 107.6(8) . .
Na1 C4 H4 62.3(8) . .
C4 C5 C6 114.21(14) . .
C4 C5 H5 110.7(8) . .
C6 C5 H5 109.5(8) . .
C7 C6 C5 113.83(16) . .
C7 C6 H6 111.0(9) . .
C5 C6 H6 107.7(8) . .
C6 C7 H7A 109.5 . .
C6 C7 H7B 109.5 . .
H7A C7 H7B 109.5 . .
C6 C7 H7C 109.5 . .
H7A C7 H7C 109.5 . .
H7B C7 H7C 109.5 . .
C3 C1 C3 107.52(14) 7 .
C3 C1 C2 107.55(9) 7 .
C3 C1 C2 107.55(9) . .
C3 C1 Zn1 107.84(7) 7 .
C3 C1 Zn1 107.84(7) . .
C2 C1 Zn1 118.12(11) . .
C1 C2 H2A 109.5 . .
C1 C2 H2B 109.5 . .
H2A C2 H2B 109.5 . .
C1 C2 H2C 109.5 . .
H2A C2 H2C 109.5 . .
H2B C2 H2C 109.5 . .
C1 C3 H3A 109.5 . .
C1 C3 H3B 109.5 . .
H3A C3 H3B 109.5 . .
C1 C3 H3C 109.5 . .
H3A C3 H3C 109.5 . .
H3B C3 H3C 109.5 . .
N1 C8 C12 106.98(9) . .
N1 C8 C9 110.38(11) . .
C12 C8 C9 108.59(11) . .
N1 C8 C11 115.51(11) . .
C12 C8 C11 106.01(11) . .
C9 C8 C11 109.08(10) . .
C8 C11 H11A 109.5 . .
C8 C11 H11B 109.5 . .
H11A C11 H11B 109.5 . .
C8 C11 H11C 109.5 . .
H11A C11 H11C 109.5 . .
H11B C11 H11C 109.5 . .
C8 C12 H12A 109.5 . .
C8 C12 H12B 109.5 . .
H12A C12 H12B 109.5 . .
C8 C12 H12C 109.5 . .
H12A C12 H12C 109.5 . .
H12B C12 H12C 109.5 . .
C10 C9 C8 112.64(14) . .
C10 C9 H9A 109.1 . .
C8 C9 H9A 109.1 . .
C10 C9 H9B 109.1 . .
C8 C9 H9B 109.1 . .
H9A C9 H9B 107.8 . .
C9 C10 C9 110.55(17) 7 .
C9 C10 H10A 109.5 7 .
C9 C10 H10A 109.5 . .
C9 C10 H10B 109.5 7 .
C9 C10 H10B 109.5 . .
H10A C10 H10B 108.1 . .
C14A N2A C13A 112.4(9) . .
C14A N2A C15A 109.3(6) . .
C13A N2A C15A 109.5(6) . .
C14A N2A Na1 117.8(6) . .
C13A N2A Na1 104.1(6) . .
C15A N2A Na1 103.2(5) . .
C15B C15A N2A 114.7(3) . .
C15B C15A H15A 108.6 . .
N2A C15A H15A 108.6 . .
C15B C15A H15B 108.6 . .
N2A C15A H15B 108.6 . .
H15A C15A H15B 107.6 . .
C15B N2B C13B 110.6(6) . .
C15B N2B C14B 111.2(8) . .
C13B N2B C14B 104.6(9) . .
C15B N2B Na1 105.2(6) . .
C13B N2B Na1 114.7(7) . .
C14B N2B Na1 110.5(6) . .
N2B C15B C15A 113.8(4) . .
N2B C15B H15C 108.8 . .
C15A C15B H15C 108.8 . .
N2B C15B H15D 108.8 . .
C15A C15B H15D 108.8 . .
H15C C15B H15D 107.7 . .

loop_
_geom_bond_atom_site_label_1
_geom_bond_atom_site_label_2
_geom_bond_distance
_geom_bond_site_symmetry_2
Na1 N1 2.3846(13) .
Na1 N2B 2.452(11) .
Na1 N2B 2.452(11) 7
Na1 N2A 2.505(10) 7
Na1 N2A 2.505(10) .
Na1 C4 2.6689(18) .
Na1 Zn1 3.1419(6) .
Na1 H4 2.374(13) .
Zn1 N1 2.0340(13) .
Zn1 C1 2.0461(15) .
Zn1 C4 2.0635(15) .
N1 C8 1.4720(14) .
N1 C8 1.4720(14) 7
C4 C5 1.527(2) .
C4 H4 1.009(13) .
C5 C6 1.529(2) .
C5 H5 0.953(13) .
C6 C7 1.514(3) .
C6 H6 0.991(14) .
C7 H7A 0.9800 .
C7 H7B 0.9800 .
C7 H7C 0.9800 .
C1 C3 1.5247(16) 7
C1 C3 1.5247(15) .
C1 C2 1.531(2) .
C2 H2A 0.9800 .
C2 H2B 0.9800 .
C2 H2C 0.9800 .
C3 H3A 0.9800 .
C3 H3B 0.9800 .
C3 H3C 0.9800 .
C8 C12 1.5310(19) .
C8 C9 1.5415(18) .
C8 C11 1.5506(16) .
C11 H11A 0.9800 .
C11 H11B 0.9800 .
C11 H11C 0.9800 .
C12 H12A 0.9800 .
C12 H12B 0.9800 .
C12 H12C 0.9800 .
C9 C10 1.522(2) .
C9 H9A 0.9900 .
C9 H9B 0.9900 .
C10 C9 1.522(2) 7
C10 H10A 0.9900 .
C10 H10B 0.9900 .
N2A C14A 1.439(10) .
N2A C13A 1.476(14) .
N2A C15A 1.503(11) .
C13A H13A 0.9800 .
C13A H13B 0.9800 .
C13A H13C 0.9800 .
C14A H14A 0.9800 .
C14A H14B 0.9800 .
C14A H14C 0.9800 .
C15A C15B 1.498(4) .
C15A H15A 0.9900 .
C15A H15B 0.9900 .
N2B C15B 1.453(11) .
N2B C13B 1.472(16) .
N2B C14B 1.481(10) .
C13B H13D 0.9800 .
C13B H13E 0.9800 .
C13B H13F 0.9800 .
C14B H14D 0.9800 .
C14B H14E 0.9800 .
C14B H14F 0.9800 .
C15B H15C 0.9900 .
C15B H15D 0.9900 .

loop_
_geom_torsion_atom_site_label_1
_geom_torsion_atom_site_label_2
_geom_torsion_atom_site_label_3
_geom_torsion_atom_site_label_4
_geom_torsion
_geom_torsion_site_symmetry_1
_geom_torsion_site_symmetry_4
N2B Na1 Zn1 N1 122.1(2) . .
N2B Na1 Zn1 N1 -122.1(2) 7 .
N2A Na1 Zn1 N1 110.25(19) 7 .
N2A Na1 Zn1 N1 -110.25(19) . .
C4 Na1 Zn1 N1 180.0 . .
N1 Na1 Zn1 C1 180.000(4) . .
N2B Na1 Zn1 C1 -57.9(2) . .
N2B Na1 Zn1 C1 57.9(2) 7 .
N2A Na1 Zn1 C1 -69.75(19) 7 .
N2A Na1 Zn1 C1 69.75(19) . .
C4 Na1 Zn1 C1 0.000(4) . .
N1 Na1 Zn1 C4 180.0 . .
N2B Na1 Zn1 C4 -57.9(2) . .
N2B Na1 Zn1 C4 57.9(2) 7 .
N2A Na1 Zn1 C4 -69.75(19) 7 .
N2A Na1 Zn1 C4 69.75(19) . .
C1 Zn1 N1 C8 -71.06(8) . .
C4 Zn1 N1 C8 108.94(8) . .
Na1 Zn1 N1 C8 108.94(8) . .
C1 Zn1 N1 C8 71.06(8) . 7
C4 Zn1 N1 C8 -108.94(8) . 7
Na1 Zn1 N1 C8 -108.94(8) . 7
C1 Zn1 N1 Na1 180.0 . .
C4 Zn1 N1 Na1 0.0 . .
N2B Na1 N1 C8 137.1(3) . .
N2B Na1 N1 C8 -11.7(3) 7 .
N2A Na1 N1 C8 126.4(3) 7 .
N2A Na1 N1 C8 -1.1(3) . .
C4 Na1 N1 C8 -117.34(8) . .
Zn1 Na1 N1 C8 -117.34(8) . .
N2B Na1 N1 C8 11.7(3) . 7
N2B Na1 N1 C8 -137.1(3) 7 7
N2A Na1 N1 C8 1.1(3) 7 7
N2A Na1 N1 C8 -126.4(3) . 7
C4 Na1 N1 C8 117.34(8) . 7
Zn1 Na1 N1 C8 117.34(8) . 7
N2B Na1 N1 Zn1 -105.6(3) . .
N2B Na1 N1 Zn1 105.6(3) 7 .
N2A Na1 N1 Zn1 -116.3(3) 7 .
N2A Na1 N1 Zn1 116.3(3) . .
C4 Na1 N1 Zn1 0.0 . .
N1 Zn1 C4 C5 180.0 . .
C1 Zn1 C4 C5 0.0 . .
Na1 Zn1 C4 C5 180.0 . .
N1 Zn1 C4 Na1 0.0 . .
C1 Zn1 C4 Na1 180.0 . .
N1 Na1 C4 C5 180.0 . .
N2B Na1 C4 C5 -39.0(3) . .
N2B Na1 C4 C5 39.0(3) 7 .
N2A Na1 C4 C5 -43.4(2) 7 .
N2A Na1 C4 C5 43.4(2) . .
Zn1 Na1 C4 C5 180.0 . .
N1 Na1 C4 Zn1 0.0 . .
N2B Na1 C4 Zn1 141.0(3) . .
N2B Na1 C4 Zn1 -141.0(3) 7 .
N2A Na1 C4 Zn1 136.6(2) 7 .
N2A Na1 C4 Zn1 -136.6(2) . .
Zn1 C4 C5 C6 180.0 . .
Na1 C4 C5 C6 0.0 . .
C4 C5 C6 C7 180.0 . .
N1 Zn1 C1 C3 -122.08(8) . 7
C4 Zn1 C1 C3 57.92(8) . 7
Na1 Zn1 C1 C3 57.92(8) . 7
N1 Zn1 C1 C3 122.08(8) . .
C4 Zn1 C1 C3 -57.92(8) . .
Na1 Zn1 C1 C3 -57.92(8) . .
N1 Zn1 C1 C2 0.0 . .
C4 Zn1 C1 C2 180.0 . .
Na1 Zn1 C1 C2 180.000(4) . .
C8 N1 C8 C12 171.07(9) 7 .
Zn1 N1 C8 C12 -47.00(12) . .
Na1 N1 C8 C12 51.81(11) . .
C8 N1 C8 C9 53.09(16) 7 .
Zn1 N1 C8 C9 -164.98(8) . .
Na1 N1 C8 C9 -66.16(11) . .
C8 N1 C8 C11 -71.21(17) 7 .
Zn1 N1 C8 C11 70.72(13) . .
Na1 N1 C8 C11 169.53(10) . .
N1 C8 C9 C10 -51.97(15) . .
C12 C8 C9 C10 -168.95(12) . .
C11 C8 C9 C10 75.95(16) . .
C8 C9 C10 C9 53.0(2) . 7
N1 Na1 N2A C14A 23.1(9) . .
N2B Na1 N2A C14A -131.5(8) . .
N2B Na1 N2A C14A 155(4) 7 .
N2A Na1 N2A C14A -122.4(7) 7 .
C4 Na1 N2A C14A 126.1(7) . .
Zn1 Na1 N2A C14A 83.9(7) . .
N1 Na1 N2A C13A -102.1(5) . .
N2B Na1 N2A C13A 103.3(5) . .
N2B Na1 N2A C13A 29(3) 7 .
N2A Na1 N2A C13A 112.3(6) 7 .
C4 Na1 N2A C13A 0.8(6) . .
Zn1 Na1 N2A C13A -41.4(6) . .
N1 Na1 N2A C15A 143.5(2) . .
N2B Na1 N2A C15A -11.1(2) . .
N2B Na1 N2A C15A -85(3) 7 .
N2A Na1 N2A C15A -2.0(4) 7 .
C4 Na1 N2A C15A -113.5(3) . .
Zn1 Na1 N2A C15A -155.7(2) . .
C14A N2A C15A C15B 165.9(6) . .
C13A N2A C15A C15B -70.5(8) . .
Na1 N2A C15A C15B 39.9(4) . .
N1 Na1 N2B C15B -168.52(18) . .
N2B Na1 N2B C15B -8.2(5) 7 .
N2A Na1 N2B C15B -112(4) 7 .
N2A Na1 N2B C15B -17.1(3) . .
C4 Na1 N2B C15B 95.0(4) . .
Zn1 Na1 N2B C15B 130.1(4) . .
N1 Na1 N2B C13B 69.6(6) . .
N2B Na1 N2B C13B -130.0(6) 7 .
N2A Na1 N2B C13B 126(4) 7 .
N2A Na1 N2B C13B -138.9(6) . .
C4 Na1 N2B C13B -26.9(6) . .
Zn1 Na1 N2B C13B 8.3(7) . .
N1 Na1 N2B C14B -48.4(9) . .
N2B Na1 N2B C14B 112.0(6) 7 .
N2A Na1 N2B C14B 8(3) 7 .
N2A Na1 N2B C14B 103.1(8) . .
C4 Na1 N2B C14B -144.9(6) . .
Zn1 Na1 N2B C14B -109.7(6) . .
C13B N2B C15B C15A 170.2(7) . .
C14B N2B C15B C15A -74.0(8) . .
Na1 N2B C15B C15A 45.7(4) . .
N2A C15A C15B N2B -63.6(4) . .
